data_4067399
loop_
_publ_author_name
'Jia, Ai-Quan'
'Han, Ying-Feng'
'Lin, Yue-Jian'
'Jin, Guo-Xin'

_publ_section_title
;
 Syntheses and Reactions of Half-Sandwich Iridium, Rhodium, and Ruthenium
 Metallacycles Containing 4-Pyridyl Dithioether Ligands
;
_journal_issue 1
_journal_name_full Organometallics
_journal_page_first 232
_journal_page_last 240
_journal_paper_doi 10.1021/om900921g
_journal_volume 29
_journal_year 2010
_chemical_formula_sum 'C63 H65 Cl F9 Ir3 N2 O13 S5'
_chemical_formula_weight 2001.52
_chemical_name_systematic ?
_space_group_IT_number 14
_symmetry_cell_setting monoclinic
_symmetry_space_group_name_Hall '-P 2ybc'
_symmetry_space_group_name_H-M 'P 1 21/c 1'
_atom_sites_solution_hydrogens geom
_atom_sites_solution_primary direct
_atom_sites_solution_secondary difmap
_audit_creation_method SHELXL-97
_cell_angle_alpha 90.00
_cell_angle_beta 91.349(7)
_cell_angle_gamma 90.00
_cell_formula_units_Z 4
_cell_length_a 20.495(10)
_cell_length_b 15.059(8)
_cell_length_c 24.303(12)
_cell_measurement_reflns_used 857
_cell_measurement_temperature 293(2)
_cell_measurement_theta_max 24.357
_cell_measurement_theta_min 2.356
_cell_volume 7499(7)
_computing_cell_refinement 'Bruker SMART'
_computing_data_collection 'Bruker SMART'
_computing_data_reduction 'Bruker SHELXTL'
_computing_molecular_graphics 'Bruker SHELXTL'
_computing_publication_material 'Bruker SHELXTL'
_computing_structure_refinement 'SHELXL-97 (Sheldrick, 1997)'
_computing_structure_solution 'SHELXS-97 (Sheldrick, 1990)'
_diffrn_ambient_temperature 293(2)
_diffrn_measured_fraction_theta_full 0.999
_diffrn_measured_fraction_theta_max 0.999
_diffrn_measurement_device_type 'CCD area detector'
_diffrn_measurement_method 'phi and omega scans'
_diffrn_radiation_monochromator graphite
_diffrn_radiation_source 'fine-focus sealed tube'
_diffrn_radiation_type MoK\a
_diffrn_radiation_wavelength 0.71073
_diffrn_reflns_av_R_equivalents 0.0894
_diffrn_reflns_av_sigmaI/netI 0.1753
_diffrn_reflns_limit_h_max 24
_diffrn_reflns_limit_h_min -22
_diffrn_reflns_limit_k_max 17
_diffrn_reflns_limit_k_min -10
_diffrn_reflns_limit_l_max 28
_diffrn_reflns_limit_l_min -28
_diffrn_reflns_number 30315
_diffrn_reflns_theta_full 25.01
_diffrn_reflns_theta_max 25.01
_diffrn_reflns_theta_min 1.59
_diffrn_standards_decay_% 4.15
_exptl_absorpt_coefficient_mu 5.565
_exptl_absorpt_correction_T_max 0.6644
_exptl_absorpt_correction_T_min 0.6060
_exptl_absorpt_correction_type multi-scan
_exptl_absorpt_process_details sadabs
_exptl_crystal_colour 'dark red'
_exptl_crystal_density_diffrn 1.773
_exptl_crystal_density_method 'not measured'
_exptl_crystal_description prism
_exptl_crystal_F_000 3880
_exptl_crystal_size_max 0.10
_exptl_crystal_size_mid 0.08
_exptl_crystal_size_min 0.08
_refine_diff_density_max 1.268
_refine_diff_density_min -0.747
_refine_diff_density_rms 0.168
_refine_ls_extinction_method none
_refine_ls_goodness_of_fit_ref 0.792
_refine_ls_hydrogen_treatment constr
_refine_ls_matrix_type full
_refine_ls_number_parameters 837
_refine_ls_number_reflns 13205
_refine_ls_number_restraints 75
_refine_ls_restrained_S_all 0.801
_refine_ls_R_factor_all 0.1508
_refine_ls_R_factor_gt 0.0581
_refine_ls_shift/su_max 0.002
_refine_ls_shift/su_mean 0.000
_refine_ls_structure_factor_coef Fsqd
_refine_ls_weighting_details 'calc w=1/[\s^2^(Fo^2^)+(0.0635P)^2^+0.0000P] where P=(Fo^2^+2Fc^2^)/3'
_refine_ls_weighting_scheme calc
_refine_ls_wR_factor_gt 0.1230
_refine_ls_wR_factor_ref 0.1434
_reflns_number_gt 5349
_reflns_number_total 13205
_reflns_threshold_expression >2sigma(I)
_cod_data_source_file om900921g_si_001.cif
_cod_data_source_block f90609c
_cod_depositor_comments
;
The following automatic conversions were performed:

'_symmetry_cell_setting' value 'Monoclinic' changed to 'monoclinic'
according to /home/saulius/struct/CIF-dictionaries/cif_core.dic
dictionary named 'cif_core.dic' version 2.4.1 from 2010-06-29.

Automatic conversion script
Id: cif_fix_values 1715 2011-07-08 13:25:40Z adriana 
;
_cod_original_cell_volume 7498(7)
_cod_original_sg_symbol_H-M P2(1)/c
_cod_database_code 4067399

loop_
_symmetry_equiv_pos_as_xyz
'x, y, z'
'-x, y+1/2, -z+1/2'
'-x, -y, -z'
'x, -y-1/2, z-1/2'

loop_
_atom_site_label
_atom_site_type_symbol
_atom_site_fract_x
_atom_site_fract_y
_atom_site_fract_z
_atom_site_U_iso_or_equiv
_atom_site_adp_type
_atom_site_occupancy
_atom_site_symmetry_multiplicity
_atom_site_calc_flag
_atom_site_refinement_flags
Ir1 Ir 0.41443(3) 0.77329(3) 0.45689(2) 0.05579(18) Uani 1 1 d .
Ir2 Ir 0.20897(3) 1.21068(3) 0.58218(2) 0.05817(19) Uani 1 1 d .
Ir3 Ir 0.13424(3) 0.73181(4) 0.64914(3) 0.0661(2) Uani 1 1 d .
Cl1 Cl 0.2221(2) 0.8228(3) 0.62230(19) 0.0884(13) Uani 1 1 d .
N1 N 0.3255(6) 0.7205(7) 0.4850(5) 0.055(3) Uani 1 1 d .
N2 N 0.1456(6) 1.0997(7) 0.5869(5) 0.057(3) Uani 1 1 d .
O1 O 0.4085(5) 0.8407(6) 0.5310(3) 0.064(3) Uani 1 1 d .
O2 O 0.3577(5) 0.8756(5) 0.4261(3) 0.060(3) Uani 1 1 d .
O3 O 0.2300(5) 1.1597(5) 0.5046(3) 0.061(3) Uani 1 1 d .
O4 O 0.2727(5) 1.1167(6) 0.6104(3) 0.063(3) Uani 1 1 d .
O5 O 0.0286(7) 0.6099(10) 0.9233(5) 0.136(5) Uani 1 1 d .
O6 O 0.0961(10) 0.7172(11) 0.8766(8) 0.213(9) Uani 1 1 d .
O7 O 0.0282(9) 0.6193(16) 0.8257(7) 0.219(9) Uani 1 1 d .
O8 O 0.3415(8) 0.5106(11) 0.6684(8) 0.203(8) Uani 1 1 d .
O9 O 0.4194(10) 0.5382(17) 0.6036(8) 0.260(13) Uani 1 1 d .
O10 O 0.4466(9) 0.4312(11) 0.6782(11) 0.255(11) Uani 1 1 d .
O11 O 0.1786(14) 0.0642(16) 0.7677(9) 0.297(16) Uani 1 1 d .
O12 O 0.1531(13) 0.0235(14) 0.8537(12) 0.318(17) Uani 1 1 d .
O13 O 0.1654(9) 0.1672(11) 0.8456(8) 0.215(9) Uani 1 1 d .
S1 S 0.1373(2) 0.6443(3) 0.56806(19) 0.0835(13) Uani 1 1 d .
S2 S 0.0590(2) 0.8226(3) 0.60140(19) 0.0835(13) Uani 1 1 d .
S3 S 0.0625(3) 0.6342(4) 0.8777(3) 0.1159(18) Uani 1 1 d D
S4 S 0.4090(4) 0.5094(4) 0.6543(3) 0.136(2) Uani 1 1 d D
S5 S 0.1810(4) 0.0866(4) 0.8225(3) 0.1137(19) Uani 1 1 d D
F1 F 0.1594(9) 0.5597(15) 0.9191(9) 0.258(11) Uani 1 1 d D
F2 F 0.0978(14) 0.4740(13) 0.8824(12) 0.299(13) Uani 1 1 d D
F3 F 0.1588(11) 0.5569(16) 0.8307(8) 0.294(13) Uani 1 1 d D
F4 F 0.435(2) 0.562(3) 0.7498(10) 0.48(3) Uiso 1 1 d D
F5 F 0.5092(10) 0.5941(14) 0.6859(9) 0.295(11) Uiso 1 1 d D
F6 F 0.4245(13) 0.6661(13) 0.6875(10) 0.319(12) Uiso 1 1 d D
F7 F 0.2790(10) 0.0862(15) 0.8881(7) 0.295(14) Uani 1 1 d D
F8 F 0.2774(9) -0.0155(11) 0.8292(8) 0.254(10) Uani 1 1 d D
F9 F 0.3000(13) 0.1152(15) 0.8075(10) 0.40(2) Uani 1 1 d D
C1 C 0.3724(7) 0.9053(8) 0.5431(5) 0.049(3) Uani 1 1 d .
C2 C 0.3360(6) 0.9589(7) 0.5091(5) 0.041(3) Uani 1 1 d .
C3 C 0.3362(7) 0.9436(9) 0.4506(6) 0.056(4) Uani 1 1 d .
C4 C 0.3124(7) 1.0135(9) 0.4139(6) 0.056(4) Uani 1 1 d .
C5 C 0.3229(9) 1.0083(10) 0.3582(6) 0.088(6) Uani 1 1 d .
H5 H 0.3458 0.9603 0.3443 0.105 Uiso 1 1 calc R
C6 C 0.3010(10) 1.0704(12) 0.3240(7) 0.105(7) Uani 1 1 d .
H6 H 0.3079 1.0644 0.2865 0.127 Uiso 1 1 calc R
C7 C 0.2678(11) 1.1448(12) 0.3430(8) 0.127(8) Uani 1 1 d .
H7 H 0.2528 1.1879 0.3183 0.153 Uiso 1 1 calc R
C8 C 0.2572(9) 1.1542(10) 0.3986(6) 0.094(6) Uani 1 1 d .
H8 H 0.2357 1.2038 0.4121 0.113 Uiso 1 1 calc R
C9 C 0.2800(7) 1.0864(8) 0.4344(6) 0.057(4) Uani 1 1 d .
C10 C 0.2697(7) 1.0956(8) 0.4927(5) 0.052(4) Uani 1 1 d .
C11 C 0.3012(6) 1.0338(8) 0.5296(5) 0.042(3) Uani 1 1 d .
C12 C 0.3020(7) 1.0518(7) 0.5870(5) 0.051(4) Uani 1 1 d .
C13 C 0.3428(7) 0.9968(9) 0.6229(5) 0.055(4) Uani 1 1 d .
C14 C 0.3442(8) 1.0160(10) 0.6797(6) 0.083(5) Uani 1 1 d .
H14 H 0.3176 1.0600 0.6940 0.100 Uiso 1 1 calc R
C15 C 0.3855(11) 0.9683(13) 0.7132(7) 0.120(8) Uani 1 1 d .
H15 H 0.3871 0.9789 0.7509 0.144 Uiso 1 1 calc R
C16 C 0.4255(11) 0.9034(14) 0.6903(8) 0.132(8) Uani 1 1 d .
H16 H 0.4564 0.8752 0.7128 0.158 Uiso 1 1 calc R
C17 C 0.4205(10) 0.8801(11) 0.6362(7) 0.101(6) Uani 1 1 d .
H17 H 0.4444 0.8326 0.6228 0.121 Uiso 1 1 calc R
C18 C 0.3798(7) 0.9277(8) 0.6019(6) 0.060(4) Uani 1 1 d .
C19 C 0.0716(9) 0.6832(12) 0.5292(8) 0.106(6) Uani 1 1 d .
H19A H 0.0761 0.6630 0.4916 0.127 Uiso 1 1 calc R
H19B H 0.0320 0.6571 0.5431 0.127 Uiso 1 1 calc R
C20 C 0.0639(10) 0.7819(11) 0.5287(6) 0.107(7) Uani 1 1 d .
H20A H 0.0245 0.7981 0.5081 0.129 Uiso 1 1 calc R
H20B H 0.1008 0.8092 0.5110 0.129 Uiso 1 1 calc R
C21 C 0.3250(7) 0.6775(9) 0.5322(6) 0.064(4) Uani 1 1 d .
H21 H 0.3648 0.6640 0.5493 0.077 Uiso 1 1 calc R
C22 C 0.2698(8) 0.6520(10) 0.5572(7) 0.075(5) Uani 1 1 d .
H22 H 0.2722 0.6233 0.5911 0.090 Uiso 1 1 calc R
C23 C 0.2130(9) 0.6679(9) 0.5335(7) 0.074(5) Uani 1 1 d .
C24 C 0.2111(7) 0.7088(10) 0.4807(7) 0.076(5) Uani 1 1 d .
H24 H 0.1718 0.7187 0.4619 0.091 Uiso 1 1 calc R
C25 C 0.2698(9) 0.7333(10) 0.4583(6) 0.072(4) Uani 1 1 d .
H25 H 0.2699 0.7593 0.4236 0.087 Uiso 1 1 calc R
C26 C 0.1433(7) 1.0569(9) 0.6361(6) 0.067(4) Uani 1 1 d .
H26 H 0.1615 1.0831 0.6675 0.080 Uiso 1 1 calc R
C27 C 0.1144(7) 0.9758(9) 0.6395(6) 0.068(4) Uani 1 1 d .
H27 H 0.1118 0.9479 0.6735 0.082 Uiso 1 1 calc R
C28 C 0.0886(7) 0.9340(9) 0.5925(7) 0.068(4) Uani 1 1 d .
C29 C 0.0884(8) 0.9770(9) 0.5443(7) 0.072(5) Uani 1 1 d .
H29 H 0.0687 0.9525 0.5129 0.086 Uiso 1 1 calc R
C30 C 0.1187(8) 1.0596(10) 0.5426(7) 0.073(5) Uani 1 1 d .
H30 H 0.1203 1.0887 0.5089 0.087 Uiso 1 1 calc R
C31 C 0.4891(8) 0.7844(14) 0.3956(8) 0.094(6) Uani 1 1 d .
C32 C 0.5190(7) 0.7756(11) 0.4507(8) 0.075(4) Uani 1 1 d .
C33 C 0.4963(10) 0.6894(14) 0.4724(10) 0.102(6) Uani 1 1 d .
C34 C 0.4565(10) 0.6503(11) 0.4314(12) 0.101(7) Uani 1 1 d .
C35 C 0.4472(10) 0.7075(14) 0.3841(9) 0.097(6) Uani 1 1 d .
C36 C 0.4961(10) 0.8633(14) 0.3592(8) 0.158(10) Uani 1 1 d .
H36A H 0.4932 0.9165 0.3807 0.237 Uiso 1 1 calc R
H36B H 0.4619 0.8630 0.3315 0.237 Uiso 1 1 calc R
H36C H 0.5377 0.8612 0.3419 0.237 Uiso 1 1 calc R
C37 C 0.5598(9) 0.8438(13) 0.4817(9) 0.145(9) Uani 1 1 d .
H37A H 0.5880 0.8735 0.4566 0.218 Uiso 1 1 calc R
H37B H 0.5857 0.8147 0.5097 0.218 Uiso 1 1 calc R
H37C H 0.5317 0.8864 0.4984 0.218 Uiso 1 1 calc R
C38 C 0.5214(10) 0.6538(13) 0.5270(10) 0.167(11) Uani 1 1 d .
H38A H 0.5203 0.5901 0.5264 0.251 Uiso 1 1 calc R
H38B H 0.4944 0.6752 0.5559 0.251 Uiso 1 1 calc R
H38C H 0.5655 0.6735 0.5334 0.251 Uiso 1 1 calc R
C39 C 0.4202(10) 0.5621(10) 0.4356(11) 0.184(13) Uani 1 1 d .
H39A H 0.4084 0.5522 0.4731 0.277 Uiso 1 1 calc R
H39B H 0.4479 0.5148 0.4238 0.277 Uiso 1 1 calc R
H39C H 0.3815 0.5639 0.4126 0.277 Uiso 1 1 calc R
C40 C 0.4136(10) 0.6924(17) 0.3327(8) 0.164(11) Uani 1 1 d .
H40A H 0.4400 0.6558 0.3098 0.246 Uiso 1 1 calc R
H40B H 0.4055 0.7482 0.3147 0.246 Uiso 1 1 calc R
H40C H 0.3729 0.6632 0.3391 0.246 Uiso 1 1 calc R
C41 C 0.1405(9) 1.3202(9) 0.5923(11) 0.096(7) Uani 1 1 d .
C42 C 0.1737(11) 1.2960(10) 0.6415(10) 0.088(6) Uani 1 1 d .
C43 C 0.2407(11) 1.3109(10) 0.6368(9) 0.094(6) Uani 1 1 d .
C44 C 0.2527(10) 1.3363(9) 0.5803(8) 0.074(5) Uani 1 1 d .
C45 C 0.1937(10) 1.3449(9) 0.5562(8) 0.081(5) Uani 1 1 d .
C46 C 0.0698(9) 1.3182(12) 0.5776(10) 0.164(11) Uani 1 1 d .
H46A H 0.0526 1.2602 0.5849 0.245 Uiso 1 1 calc R
H46B H 0.0636 1.3319 0.5392 0.245 Uiso 1 1 calc R
H46C H 0.0473 1.3614 0.5992 0.245 Uiso 1 1 calc R
C47 C 0.1406(12) 1.2715(10) 0.6955(8) 0.157(11) Uani 1 1 d .
H47A H 0.1556 1.3108 0.7243 0.236 Uiso 1 1 calc R
H47B H 0.1514 1.2114 0.7053 0.236 Uiso 1 1 calc R
H47C H 0.0941 1.2770 0.6908 0.236 Uiso 1 1 calc R
C48 C 0.2899(12) 1.2955(12) 0.6815(8) 0.149(9) Uani 1 1 d .
H48A H 0.3043 1.3515 0.6962 0.223 Uiso 1 1 calc R
H48B H 0.3265 1.2641 0.6671 0.223 Uiso 1 1 calc R
H48C H 0.2708 1.2609 0.7101 0.223 Uiso 1 1 calc R
C49 C 0.3152(10) 1.3622(12) 0.5575(8) 0.135(8) Uani 1 1 d .
H49A H 0.3281 1.3190 0.5308 0.203 Uiso 1 1 calc R
H49B H 0.3477 1.3654 0.5866 0.203 Uiso 1 1 calc R
H49C H 0.3108 1.4192 0.5401 0.203 Uiso 1 1 calc R
C50 C 0.1833(13) 1.3713(11) 0.4935(8) 0.183(13) Uani 1 1 d .
H50A H 0.1941 1.4328 0.4886 0.275 Uiso 1 1 calc R
H50B H 0.1385 1.3618 0.4826 0.275 Uiso 1 1 calc R
H50C H 0.2109 1.3354 0.4712 0.275 Uiso 1 1 calc R
C51 C 0.0764(5) 0.6486(6) 0.7039(3) 0.132(8) Uani 1 1 d GU
C52 C 0.1400(5) 0.6133(6) 0.7032(3) 0.106(6) Uani 1 1 d GU
C53 C 0.1834(5) 0.6783(6) 0.7241(3) 0.100(6) Uani 1 1 d GU
C54 C 0.1466(5) 0.7538(6) 0.7377(3) 0.080(5) Uani 1 1 d GU
C55 C 0.0804(5) 0.7354(6) 0.7253(3) 0.101(6) Uani 1 1 d GU
C56 C 0.0152(7) 0.6020(10) 0.6853(6) 0.227(12) Uani 1 1 d GU
H56A H 0.0210 0.5777 0.6492 0.340 Uiso 1 1 calc R
H56B H -0.0204 0.6435 0.6842 0.340 Uiso 1 1 calc R
H56C H 0.0058 0.5549 0.7105 0.340 Uiso 1 1 calc R
C57 C 0.1584(8) 0.5225(8) 0.6836(5) 0.201(11) Uani 1 1 d GU
H57A H 0.1633 0.4834 0.7146 0.302 Uiso 1 1 calc R
H57B H 0.1988 0.5257 0.6645 0.302 Uiso 1 1 calc R
H57C H 0.1247 0.5003 0.6591 0.302 Uiso 1 1 calc R
C58 C 0.2559(6) 0.6688(9) 0.7306(5) 0.181(10) Uani 1 1 d GU
H58A H 0.2765 0.6923 0.6986 0.271 Uiso 1 1 calc R
H58B H 0.2669 0.6072 0.7347 0.271 Uiso 1 1 calc R
H58C H 0.2708 0.7009 0.7626 0.271 Uiso 1 1 calc R
C59 C 0.1730(7) 0.8387(8) 0.7613(5) 0.158(9) Uani 1 1 d GU
H59A H 0.2030 0.8255 0.7912 0.236 Uiso 1 1 calc R
H59B H 0.1378 0.8740 0.7746 0.236 Uiso 1 1 calc R
H59C H 0.1953 0.8709 0.7333 0.236 Uiso 1 1 calc R
C60 C 0.0243(6) 0.7974(9) 0.7334(5) 0.208(12) Uani 1 1 d GU
H60A H -0.0021 0.7999 0.7002 0.312 Uiso 1 1 calc R
H60B H 0.0406 0.8556 0.7420 0.312 Uiso 1 1 calc R
H60C H -0.0016 0.7764 0.7631 0.312 Uiso 1 1 calc R
C61 C 0.1218(11) 0.5541(15) 0.8728(10) 0.206(18) Uani 1 1 d D
C62 C 0.440(3) 0.582(4) 0.706(2) 0.37(3) Uiso 1 1 d D
C63 C 0.2614(9) 0.0685(15) 0.8392(9) 0.205(19) Uani 1 1 d D

loop_
_atom_site_aniso_label
_atom_site_aniso_U_11
_atom_site_aniso_U_22
_atom_site_aniso_U_33
_atom_site_aniso_U_23
_atom_site_aniso_U_13
_atom_site_aniso_U_12
Ir1 0.0594(4) 0.0509(3) 0.0580(4) -0.0033(3) 0.0204(3) 0.0099(3)
Ir2 0.0666(4) 0.0495(3) 0.0590(4) -0.0084(3) 0.0142(3) 0.0086(3)
Ir3 0.0680(4) 0.0577(4) 0.0736(4) -0.0067(3) 0.0259(3) -0.0139(3)
Cl1 0.075(3) 0.074(3) 0.118(4) -0.007(2) 0.031(3) -0.028(2)
N1 0.057(9) 0.071(8) 0.040(7) 0.006(6) 0.015(6) 0.001(6)
N2 0.072(9) 0.044(7) 0.055(8) -0.014(6) 0.012(7) 0.010(6)
O1 0.077(7) 0.059(6) 0.057(6) -0.010(5) 0.018(5) 0.026(5)
O2 0.086(8) 0.051(5) 0.043(6) -0.009(4) 0.015(5) 0.021(5)
O3 0.093(8) 0.055(6) 0.038(5) 0.005(4) 0.016(5) 0.031(5)
O4 0.075(7) 0.065(6) 0.048(6) -0.013(5) 0.011(5) 0.020(5)
O5 0.110(12) 0.199(14) 0.102(11) 0.023(10) 0.045(9) -0.013(10)
O6 0.23(2) 0.133(13) 0.28(2) 0.083(14) -0.001(17) -0.070(14)
O7 0.147(16) 0.40(3) 0.104(13) 0.035(16) 0.003(12) 0.008(17)
O8 0.128(15) 0.198(17) 0.29(2) -0.070(15) 0.115(15) -0.011(12)
O9 0.21(2) 0.41(3) 0.162(18) 0.12(2) -0.009(15) -0.15(2)
O10 0.183(19) 0.129(14) 0.45(3) 0.055(18) 0.03(2) 0.088(13)
O11 0.41(4) 0.31(3) 0.163(19) -0.12(2) -0.14(2) 0.13(3)
O12 0.33(3) 0.179(19) 0.45(4) 0.01(2) 0.20(3) -0.11(2)
O13 0.23(2) 0.117(12) 0.29(2) -0.089(14) -0.020(17) 0.043(12)
S1 0.077(3) 0.085(3) 0.090(3) -0.020(2) 0.029(3) -0.019(2)
S2 0.081(3) 0.067(3) 0.104(4) -0.004(2) 0.026(3) -0.017(2)
S3 0.112(5) 0.129(5) 0.107(5) 0.024(4) 0.027(4) 0.002(4)
S4 0.132(6) 0.127(5) 0.150(7) 0.013(4) 0.037(5) -0.010(4)
S5 0.142(6) 0.085(4) 0.114(5) -0.019(3) 0.005(4) -0.004(4)
F1 0.184(18) 0.37(3) 0.22(2) 0.137(19) 0.045(15) 0.127(18)
F2 0.42(4) 0.146(16) 0.33(3) -0.019(16) 0.08(3) 0.010(18)
F3 0.27(2) 0.42(3) 0.196(19) 0.099(18) 0.122(16) 0.17(2)
F7 0.23(2) 0.52(4) 0.131(14) -0.091(19) -0.020(15) 0.15(2)
F8 0.217(19) 0.174(15) 0.37(3) -0.070(17) -0.059(18) 0.054(14)
F9 0.26(3) 0.50(5) 0.45(4) -0.23(4) 0.18(3) -0.07(3)
C1 0.058(10) 0.046(8) 0.043(9) -0.002(7) 0.011(7) 0.009(7)
C2 0.056(9) 0.031(7) 0.037(8) 0.005(6) 0.008(7) 0.010(6)
C3 0.059(10) 0.058(9) 0.049(10) 0.007(8) 0.005(8) -0.003(7)
C4 0.066(11) 0.064(9) 0.038(9) -0.002(7) 0.011(8) 0.006(7)
C5 0.142(18) 0.065(10) 0.057(12) 0.025(9) 0.016(11) 0.034(10)
C6 0.17(2) 0.098(14) 0.054(12) -0.012(10) 0.046(12) 0.028(13)
C7 0.23(3) 0.081(13) 0.072(14) 0.017(11) 0.004(15) 0.051(14)
C8 0.17(2) 0.065(10) 0.046(11) 0.017(9) 0.009(11) 0.015(11)
C9 0.078(12) 0.051(8) 0.043(9) 0.000(7) -0.003(8) 0.007(7)
C10 0.069(11) 0.042(8) 0.047(9) -0.010(7) 0.012(8) 0.003(7)
C11 0.058(10) 0.045(7) 0.022(7) -0.018(6) 0.007(6) -0.003(6)
C12 0.070(11) 0.030(7) 0.054(10) 0.007(7) 0.003(8) 0.012(7)
C13 0.058(10) 0.064(9) 0.043(9) 0.004(7) 0.017(7) 0.005(7)
C14 0.107(15) 0.097(12) 0.045(10) 0.005(9) -0.006(10) 0.044(10)
C15 0.19(2) 0.131(16) 0.040(11) -0.003(11) 0.003(13) 0.074(16)
C16 0.17(2) 0.17(2) 0.060(14) 0.025(13) -0.003(14) 0.089(17)
C17 0.17(2) 0.090(12) 0.041(11) 0.003(9) -0.002(12) 0.046(12)
C18 0.077(12) 0.049(8) 0.055(10) 0.012(7) 0.000(9) 0.021(8)
C19 0.101(16) 0.104(15) 0.114(16) -0.001(12) 0.014(12) 0.003(12)
C20 0.160(19) 0.099(14) 0.061(11) -0.003(10) -0.036(11) -0.042(13)
C21 0.037(10) 0.081(10) 0.074(12) 0.012(9) -0.005(8) 0.022(8)
C22 0.030(10) 0.118(14) 0.076(12) 0.021(10) 0.011(9) 0.006(9)
C23 0.098(15) 0.063(10) 0.064(12) -0.022(8) 0.048(10) -0.035(9)
C24 0.039(10) 0.113(13) 0.076(12) -0.033(11) 0.001(9) 0.005(9)
C25 0.079(13) 0.093(12) 0.045(9) -0.009(8) 0.022(9) 0.005(10)
C26 0.079(12) 0.051(9) 0.070(12) 0.003(8) 0.002(9) 0.014(8)
C27 0.104(14) 0.042(8) 0.060(11) -0.014(7) 0.026(9) -0.009(8)
C28 0.066(11) 0.062(10) 0.076(12) -0.009(9) 0.023(9) 0.007(8)
C29 0.105(14) 0.043(8) 0.068(12) -0.006(8) 0.015(10) -0.007(9)
C30 0.077(12) 0.076(11) 0.067(12) 0.004(9) 0.037(9) 0.012(9)
C31 0.056(12) 0.123(16) 0.104(15) 0.029(14) 0.049(11) 0.033(11)
C32 0.040(10) 0.089(12) 0.097(13) -0.005(11) 0.030(9) 0.011(9)
C33 0.092(16) 0.089(14) 0.129(19) 0.031(14) 0.045(14) 0.031(12)
C34 0.076(15) 0.059(12) 0.17(2) -0.048(14) 0.047(15) 0.029(11)
C35 0.095(16) 0.074(13) 0.122(18) -0.038(13) 0.022(13) 0.032(12)
C36 0.17(2) 0.17(2) 0.130(18) 0.097(17) 0.085(16) 0.041(17)
C37 0.080(16) 0.155(19) 0.20(2) -0.053(18) -0.024(15) -0.038(14)
C38 0.15(2) 0.137(19) 0.21(3) 0.100(19) 0.044(19) 0.077(16)
C39 0.13(2) 0.044(11) 0.38(4) -0.058(16) 0.08(2) -0.010(11)
C40 0.126(19) 0.29(3) 0.075(14) -0.101(18) -0.004(13) 0.041(18)
C41 0.065(15) 0.030(8) 0.19(2) -0.021(11) 0.000(16) 0.014(8)
C42 0.077(15) 0.051(10) 0.138(19) -0.028(11) 0.055(14) -0.001(10)
C43 0.121(19) 0.059(11) 0.100(16) -0.026(10) -0.042(15) 0.025(11)
C44 0.096(16) 0.057(10) 0.071(13) -0.001(9) 0.030(11) -0.005(10)
C45 0.066(13) 0.036(8) 0.141(18) 0.007(9) 0.008(13) 0.016(8)
C46 0.070(16) 0.101(15) 0.32(3) -0.069(18) -0.020(18) 0.024(11)
C47 0.27(3) 0.062(11) 0.152(19) -0.020(12) 0.167(19) 0.006(14)
C48 0.25(3) 0.083(14) 0.116(18) -0.048(13) 0.012(19) -0.023(16)
C49 0.14(2) 0.116(16) 0.15(2) -0.029(14) 0.090(16) -0.039(14)
C50 0.37(4) 0.067(13) 0.112(18) 0.033(12) -0.06(2) 0.054(17)
C51 0.138(15) 0.146(14) 0.111(14) 0.048(12) -0.007(12) -0.100(13)
C52 0.147(15) 0.091(11) 0.082(11) 0.000(10) 0.020(11) -0.011(11)
C53 0.096(13) 0.115(12) 0.091(12) 0.003(10) 0.018(10) -0.002(11)
C54 0.099(12) 0.072(10) 0.070(10) -0.015(8) 0.019(9) -0.020(9)
C55 0.079(11) 0.160(14) 0.065(10) 0.047(10) 0.034(9) 0.016(11)
C56 0.190(18) 0.272(19) 0.218(19) 0.049(16) -0.001(15) -0.145(16)
C57 0.29(2) 0.116(14) 0.195(18) 0.011(14) 0.035(16) 0.012(15)
C58 0.139(16) 0.246(19) 0.157(16) 0.022(15) -0.009(14) 0.015(15)
C59 0.205(17) 0.143(14) 0.124(14) -0.028(12) 0.004(13) -0.054(14)
C60 0.23(2) 0.235(19) 0.165(17) 0.072(15) 0.079(15) 0.053(16)
C61 0.20(4) 0.29(5) 0.13(3) 0.14(3) 0.06(3) 0.08(3)
C63 0.29(5) 0.17(3) 0.17(3) 0.01(2) 0.16(4) 0.07(3)

loop_
_atom_type_symbol
_atom_type_description
_atom_type_scat_dispersion_real
_atom_type_scat_dispersion_imag
_atom_type_scat_source
C C 0.0033 0.0016 'International Tables Vol C Tables 4.2.6.8 and 6.1.1.4'
H H 0.0000 0.0000 'International Tables Vol C Tables 4.2.6.8 and 6.1.1.4'
N N 0.0061 0.0033 'International Tables Vol C Tables 4.2.6.8 and 6.1.1.4'
O O 0.0106 0.0060 'International Tables Vol C Tables 4.2.6.8 and 6.1.1.4'
F F 0.0171 0.0103 'International Tables Vol C Tables 4.2.6.8 and 6.1.1.4'
S S 0.1246 0.1234 'International Tables Vol C Tables 4.2.6.8 and 6.1.1.4'
Cl Cl 0.1484 0.1585 'International Tables Vol C Tables 4.2.6.8 and 6.1.1.4'
Ir Ir -1.4442 7.9887 'International Tables Vol C Tables 4.2.6.8 and 6.1.1.4'

loop_
_geom_angle_atom_site_label_1
_geom_angle_atom_site_label_2
_geom_angle_atom_site_label_3
_geom_angle
O2 Ir1 O1 84.5(3)
O2 Ir1 N1 85.1(4)
O1 Ir1 N1 80.5(4)
O2 Ir1 C33 160.9(6)
O1 Ir1 C33 101.5(7)
N1 Ir1 C33 113.6(6)
O2 Ir1 C34 140.3(9)
O1 Ir1 C34 135.0(9)
N1 Ir1 C34 97.1(6)
C33 Ir1 C34 38.4(7)
O2 Ir1 C35 103.3(7)
O1 Ir1 C35 165.2(6)
N1 Ir1 C35 112.4(7)
C33 Ir1 C35 67.1(8)
C34 Ir1 C35 39.4(7)
O2 Ir1 C32 121.1(6)
O1 Ir1 C32 97.6(5)
N1 Ir1 C32 153.5(6)
C33 Ir1 C32 40.5(6)
C34 Ir1 C32 65.5(7)
C35 Ir1 C32 67.6(7)
O2 Ir1 C31 95.4(5)
O1 Ir1 C31 128.0(7)
N1 Ir1 C31 151.5(7)
C33 Ir1 C31 66.5(7)
C34 Ir1 C31 64.7(7)
C35 Ir1 C31 39.7(7)
C32 Ir1 C31 39.7(6)
O4 Ir2 C42 115.4(8)
O4 Ir2 O3 84.5(3)
C42 Ir2 O3 159.6(7)
O4 Ir2 C44 111.3(7)
C42 Ir2 C44 67.2(6)
O3 Ir2 C44 102.4(5)
O4 Ir2 C43 95.7(5)
C42 Ir2 C43 39.1(7)
O3 Ir2 C43 140.0(8)
C44 Ir2 C43 40.5(6)
O4 Ir2 N2 79.8(4)
C42 Ir2 N2 103.1(6)
O3 Ir2 N2 84.2(4)
C44 Ir2 N2 167.4(6)
C43 Ir2 N2 135.4(8)
O4 Ir2 C45 147.7(6)
C42 Ir2 C45 64.4(7)
O3 Ir2 C45 96.5(6)
C44 Ir2 C45 36.8(6)
C43 Ir2 C45 63.2(7)
N2 Ir2 C45 132.5(6)
O4 Ir2 C41 153.8(8)
C42 Ir2 C41 38.6(7)
O3 Ir2 C41 121.7(8)
C44 Ir2 C41 66.2(7)
C43 Ir2 C41 64.9(7)
N2 Ir2 C41 101.2(6)
C45 Ir2 C41 39.5(6)
C55 Ir3 C54 37.67(15)
C55 Ir3 C51 37.58(15)
C54 Ir3 C51 62.7(2)
C55 Ir3 C53 62.6(2)
C54 Ir3 C53 37.35(15)
C51 Ir3 C53 62.3(2)
C55 Ir3 C52 62.5(2)
C54 Ir3 C52 62.3(2)
C51 Ir3 C52 37.23(15)
C53 Ir3 C52 37.09(15)
C55 Ir3 S2 93.7(3)
C54 Ir3 S2 117.2(3)
C51 Ir3 S2 105.9(3)
C53 Ir3 S2 154.2(3)
C52 Ir3 S2 141.9(3)
C55 Ir3 Cl1 128.6(3)
C54 Ir3 Cl1 96.5(3)
C51 Ir3 Cl1 157.3(3)
C53 Ir3 Cl1 95.9(3)
C52 Ir3 Cl1 126.8(3)
S2 Ir3 Cl1 91.27(15)
C55 Ir3 S1 138.1(3)
C54 Ir3 S1 153.8(3)
C51 Ir3 S1 102.2(3)
C53 Ir3 S1 117.4(3)
C52 Ir3 S1 92.4(3)
S2 Ir3 S1 86.73(17)
Cl1 Ir3 S1 93.30(15)
C25 N1 C21 118.5(13)
C25 N1 Ir1 122.0(10)
C21 N1 Ir1 119.4(10)
C30 N2 C26 118.0(12)
C30 N2 Ir2 123.5(10)
C26 N2 Ir2 117.1(10)
C1 O1 Ir1 128.9(9)
C3 O2 Ir1 129.2(9)
C10 O3 Ir2 128.2(8)
C12 O4 Ir2 133.1(8)
C19 S1 C23 110.1(10)
C19 S1 Ir3 103.3(6)
C23 S1 Ir3 108.4(5)
C28 S2 C20 99.5(8)
C28 S2 Ir3 112.5(6)
C20 S2 Ir3 103.1(6)
O5 S3 O6 120.2(12)
O5 S3 O7 114.7(11)
O6 S3 O7 110.1(12)
O5 S3 C61 104.0(10)
O6 S3 C61 105.8(13)
O7 S3 C61 99.2(13)
O9 S4 O8 113.2(14)
O9 S4 O10 121.3(16)
O8 S4 O10 113.7(12)
O9 S4 C62 113(3)
O8 S4 C62 99(3)
O10 S4 C62 92(3)
O12 S5 O11 111.4(16)
O12 S5 O13 106.6(15)
O11 S5 O13 127.5(14)
O12 S5 C63 99.9(15)
O11 S5 C63 101.8(14)
O13 S5 C63 106.0(11)
O1 C1 C2 129.0(12)
O1 C1 C18 110.9(11)
C2 C1 C18 119.6(11)
C1 C2 C11 121.7(11)
C1 C2 C3 119.3(11)
C11 C2 C3 118.9(11)
O2 C3 C2 127.0(12)
O2 C3 C4 114.2(12)
C2 C3 C4 118.7(12)
C5 C4 C9 119.0(13)
C5 C4 C3 120.3(13)
C9 C4 C3 120.7(13)
C6 C5 C4 121.2(15)
C5 C6 C7 121.5(16)
C8 C7 C6 119.7(16)
C7 C8 C9 118.1(15)
C4 C9 C8 120.4(14)
C4 C9 C10 120.8(12)
C8 C9 C10 118.8(13)
O3 C10 C11 128.0(12)
O3 C10 C9 113.4(12)
C11 C10 C9 118.5(11)
C12 C11 C2 119.9(11)
C12 C11 C10 119.0(11)
C2 C11 C10 120.9(10)
O4 C12 C11 125.7(11)
O4 C12 C13 115.9(12)
C11 C12 C13 118.3(11)
C18 C13 C14 121.0(13)
C18 C13 C12 121.1(12)
C14 C13 C12 117.9(12)
C15 C14 C13 118.2(15)
C14 C15 C16 119.6(16)
C17 C16 C15 122.1(17)
C16 C17 C18 119.0(16)
C17 C18 C13 119.8(14)
C17 C18 C1 121.2(13)
C13 C18 C1 118.9(12)
C20 C19 S1 115.0(13)
C19 C20 S2 108.9(12)
N1 C21 C22 123.7(14)
C23 C22 C21 119.7(15)
C22 C23 C24 118.7(14)
C22 C23 S1 121.4(14)
C24 C23 S1 119.8(15)
C25 C24 C23 117.8(14)
N1 C25 C24 121.4(14)
N2 C26 C27 120.2(14)
C26 C27 C28 120.8(14)
C29 C28 C27 119.4(14)
C29 C28 S2 124.2(13)
C27 C28 S2 116.4(12)
C28 C29 C30 117.8(15)
N2 C30 C29 123.6(14)
C35 C31 C32 109.4(16)
C35 C31 C36 126(2)
C32 C31 C36 125(2)
C35 C31 Ir1 69.4(9)
C32 C31 Ir1 69.6(8)
C36 C31 Ir1 123.3(12)
C31 C32 C33 106.0(16)
C31 C32 C37 127.4(18)
C33 C32 C37 126(2)
C31 C32 Ir1 70.7(8)
C33 C32 Ir1 68.8(9)
C37 C32 Ir1 121.1(11)
C34 C33 C32 107.3(18)
C34 C33 C38 131(2)
C32 C33 C38 121(2)
C34 C33 Ir1 71.3(10)
C32 C33 Ir1 70.7(9)
C38 C33 Ir1 128.2(14)
C33 C34 C35 112.2(18)
C33 C34 C39 126(3)
C35 C34 C39 121(2)
C33 C34 Ir1 70.3(10)
C35 C34 Ir1 70.6(9)
C39 C34 Ir1 122.2(12)
C40 C35 C34 131(2)
C40 C35 C31 124(2)
C34 C35 C31 104.8(18)
C40 C35 Ir1 129.7(13)
C34 C35 Ir1 70.0(10)
C31 C35 Ir1 70.9(9)
C42 C41 C45 102.9(16)
C42 C41 C46 130(2)
C45 C41 C46 127(2)
C42 C41 Ir2 66.5(9)
C45 C41 Ir2 68.6(8)
C46 C41 Ir2 125.7(11)
C43 C42 C41 110.1(18)
C43 C42 C47 124(2)
C41 C42 C47 125(2)
C43 C42 Ir2 71.6(9)
C41 C42 Ir2 74.9(11)
C47 C42 Ir2 127.9(11)
C42 C43 C44 107.9(16)
C42 C43 C48 125(2)
C44 C43 C48 127(2)
C42 C43 Ir2 69.3(9)
C44 C43 Ir2 69.4(9)
C48 C43 Ir2 123.0(11)
C45 C44 C43 105.6(17)
C45 C44 C49 126.8(19)
C43 C44 C49 127(2)
C45 C44 Ir2 73.4(10)
C43 C44 Ir2 70.1(9)
C49 C44 Ir2 129.0(12)
C44 C45 C41 113.0(18)
C44 C45 C50 123.1(19)
C41 C45 C50 124(2)
C44 C45 Ir2 69.8(9)
C41 C45 Ir2 71.9(9)
C50 C45 Ir2 122.4(11)
C52 C51 C55 108.0
C52 C51 C56 126.0
C55 C51 C56 126.0
C52 C51 Ir3 72.2(3)
C55 C51 Ir3 70.5(3)
C56 C51 Ir3 123.0(3)
C51 C52 C53 108.0
C51 C52 C57 126.0
C53 C52 C57 126.0
C51 C52 Ir3 70.6(3)
C53 C52 Ir3 71.2(3)
C57 C52 Ir3 123.8(3)
C54 C53 C52 108.0
C54 C53 C58 126.0
C52 C53 C58 126.0
C54 C53 Ir3 70.4(3)
C52 C53 Ir3 71.7(3)
C58 C53 Ir3 123.6(3)
C53 C54 C55 108.0
C53 C54 C59 126.0
C55 C54 C59 126.0
C53 C54 Ir3 72.3(3)
C55 C54 Ir3 70.8(3)
C59 C54 Ir3 122.6(3)
C51 C55 C54 108.0
C51 C55 C60 126.0
C54 C55 C60 126.0
C51 C55 Ir3 71.9(3)
C54 C55 Ir3 71.6(3)
C60 C55 Ir3 122.2(3)
F3 C61 F2 113(3)
F3 C61 F1 109(2)
F2 C61 F1 97(2)
F3 C61 S3 117.6(15)
F2 C61 S3 111.2(19)
F1 C61 S3 106.7(16)
F4 C62 F6 123(6)
F4 C62 F5 116(6)
F6 C62 F5 90(5)
F4 C62 S4 118(5)
F6 C62 S4 105(3)
F5 C62 S4 99(3)
F7 C63 F9 106.0(17)
F7 C63 F8 107.9(16)
F9 C63 F8 104.2(15)
F7 C63 S5 116.3(15)
F9 C63 S5 111.2(18)
F8 C63 S5 110.4(16)

loop_
_geom_bond_atom_site_label_1
_geom_bond_atom_site_label_2
_geom_bond_distance
Ir1 O2 2.061(8)
Ir1 O1 2.074(8)
Ir1 N1 2.116(11)
Ir1 C33 2.127(18)
Ir1 C34 2.140(14)
Ir1 C35 2.148(17)
Ir1 C32 2.153(14)
Ir1 C31 2.168(15)
Ir2 O4 2.034(9)
Ir2 C42 2.073(15)
Ir2 O3 2.089(8)
Ir2 C44 2.094(15)
Ir2 C43 2.103(17)
Ir2 N2 2.121(11)
Ir2 C45 2.139(14)
Ir2 C41 2.183(15)
Ir3 C55 2.177(8)
Ir3 C54 2.187(8)
Ir3 C51 2.196(8)
Ir3 C53 2.212(8)
Ir3 C52 2.218(8)
Ir3 S2 2.347(5)
Ir3 Cl1 2.367(4)
Ir3 S1 2.372(4)
N1 C25 1.314(17)
N1 C21 1.317(15)
N2 C30 1.342(17)
N2 C26 1.360(16)
O1 C1 1.261(13)
O2 C3 1.269(14)
O3 C10 1.299(14)
O4 C12 1.286(14)
O5 S3 1.370(12)
O6 S3 1.427(15)
O7 S3 1.450(17)
O8 S4 1.433(15)
O9 S4 1.327(17)
O10 S4 1.516(16)
O11 S5 1.372(19)
O12 S5 1.352(19)
O13 S5 1.379(14)
S1 C19 1.729(17)
S1 C23 1.815(15)
S2 C28 1.800(15)
S2 C20 1.876(15)
S3 C61 1.717(17)
S4 C62 1.78(2)
S5 C63 1.710(16)
F1 C61 1.352(18)
F2 C61 1.325(17)
F3 C61 1.288(16)
F4 C62 1.11(8)
F5 C62 1.52(7)
F6 C62 1.38(7)
F7 C63 1.262(16)
F8 C63 1.329(16)
F9 C63 1.321(17)
C1 C2 1.364(16)
C1 C18 1.471(17)
C2 C11 1.430(15)
C2 C3 1.440(16)
C3 C4 1.457(17)
C4 C5 1.379(18)
C4 C9 1.383(17)
C5 C6 1.32(2)
C6 C7 1.39(2)
C7 C8 1.38(2)
C8 C9 1.413(18)
C9 C10 1.444(17)
C10 C11 1.436(16)
C11 C12 1.421(16)
C12 C13 1.453(17)
C13 C18 1.391(17)
C13 C14 1.411(17)
C14 C15 1.364(19)
C15 C16 1.40(2)
C16 C17 1.36(2)
C17 C18 1.369(19)
C19 C20 1.49(2)
C21 C22 1.352(18)
C22 C23 1.31(2)
C23 C24 1.42(2)
C24 C25 1.382(19)
C26 C27 1.361(17)
C27 C28 1.396(18)
C28 C29 1.339(18)
C29 C30 1.390(18)
C31 C35 1.46(2)
C31 C32 1.47(2)
C31 C36 1.49(2)
C32 C33 1.48(2)
C32 C37 1.51(2)
C33 C34 1.40(2)
C33 C38 1.51(2)
C34 C35 1.44(3)
C34 C39 1.53(2)
C35 C40 1.43(2)
C41 C42 1.41(2)
C41 C45 1.46(2)
C41 C46 1.49(2)
C42 C43 1.40(2)
C42 C47 1.54(2)
C43 C44 1.45(2)
C43 C48 1.48(2)
C44 C45 1.34(2)
C44 C49 1.46(2)
C45 C50 1.59(2)
C51 C52 1.409(5)
C51 C55 1.409(5)
C51 C56 1.498(5)
C52 C53 1.409(5)
C52 C57 1.498(5)
C53 C54 1.409(5)
C53 C58 1.498(5)
C54 C55 1.409(5)
C54 C59 1.498(5)
C55 C60 1.498(5)
